data_4028255
loop_
_publ_author_name
'Matthias H. D\"uker'
'Hannes Sch\"afer'
'Matthias Zeller'
'Vladimir A. Azov'

_publ_section_title
;
 Rationally Designed Calix[4]arene-Pyrrolotetrathiafulvalene Receptors for
 Electron-Deficient Neutral Guests
;
_journal_name_full 'Journal of Organic Chemistry'
_journal_page_first 4905
_journal_page_last 4912
_journal_paper_doi 10.1021/jo400502t
_journal_volume 78
_journal_year 2013
_chemical_formula_sum 'C21 H23 N O S6'
_chemical_formula_weight 497.76
_chemical_melting_point 432
_chemical_name_systematic
;
2-[4,5-Bis(propylthio)-1,3-dithiol-2-ylidene]-
5-(4-methoxyphenyl)-5H-1,3-dithiolo[4,5-c]pyrrole
;
_space_group_crystal_system triclinic
_space_group_IT_number 2
_space_group_name_Hall '-P 1'
_space_group_name_H-M_alt 'P -1'
_symmetry_space_group_name_Hall '-P 1'
_symmetry_space_group_name_H-M 'P -1'
_atom_sites_solution_hydrogens geom
_atom_sites_solution_primary direct
_atom_sites_solution_secondary difmap
_audit_creation_method SHELXL-2012
_cell_angle_alpha 72.5090(10)
_cell_angle_beta 89.4700(10)
_cell_angle_gamma 70.3820(10)
_cell_formula_units_Z 4
_cell_length_a 10.8196(9)
_cell_length_b 12.0793(10)
_cell_length_c 19.0960(16)
_cell_measurement_reflns_used 9930
_cell_measurement_temperature 100(2)
_cell_measurement_theta_max 31.96
_cell_measurement_theta_min 2.20
_cell_volume 2230.5(3)
_computing_cell_refinement 'SAINT V8.18C (Bruker, 2012)'
_computing_data_collection 'Apex2  v2012.4-3 (Bruker, 2012)'
_computing_data_reduction 'SAINT V8.18C (Bruker, 2012)'
_computing_molecular_graphics 'Shelxtl (Bruker, 2003)'
_computing_publication_material 'Shelxtl (Bruker, 2003)'
_computing_structure_refinement
;  
SHELXL-2012 (Sheldrick, 2012), 
SHELXLE Rev576, (H\"ubschle et al., 2011)
;
_computing_structure_solution 'SHELXS-97 (Sheldrick, 2008)'
_diffrn_ambient_temperature 100(2)
_diffrn_measured_fraction_theta_full 0.997
_diffrn_measured_fraction_theta_max 0.908
_diffrn_measurement_device_type 'Bruker AXS SMART APEX CCD diffractometer'
_diffrn_measurement_method '\f and \w scans'
_diffrn_radiation_monochromator graphite
_diffrn_radiation_source 'sealed tube'
_diffrn_radiation_type MoK\a
_diffrn_radiation_wavelength 0.71073
_diffrn_reflns_av_R_equivalents 0.0175
_diffrn_reflns_av_sigmaI/netI 0.0175
_diffrn_reflns_limit_h_max 16
_diffrn_reflns_limit_h_min -16
_diffrn_reflns_limit_k_max 17
_diffrn_reflns_limit_k_min -17
_diffrn_reflns_limit_l_max 27
_diffrn_reflns_limit_l_min -27
_diffrn_reflns_number 51562
_diffrn_reflns_theta_full 28.000
_diffrn_reflns_theta_max 32.101
_diffrn_reflns_theta_min 1.866
_exptl_absorpt_coefficient_mu 0.628
_exptl_absorpt_correction_T_max 0.7464
_exptl_absorpt_correction_T_min 0.6750
_exptl_absorpt_correction_type multi-scan
_exptl_absorpt_process_details 'Apex2  v2012.4-3 (Bruker, 2012)'
_exptl_crystal_colour yellow
_exptl_crystal_density_diffrn 1.482
_exptl_crystal_description plate
_exptl_crystal_F_000 1040
_exptl_crystal_size_max 0.55
_exptl_crystal_size_mid 0.45
_exptl_crystal_size_min 0.16
_refine_diff_density_max 0.501
_refine_diff_density_min -0.295
_refine_diff_density_rms 0.058
_refine_ls_extinction_method none
_refine_ls_goodness_of_fit_ref 1.033
_refine_ls_hydrogen_treatment constr
_refine_ls_matrix_type full
_refine_ls_number_parameters 540
_refine_ls_number_reflns 14172
_refine_ls_number_restraints 3
_refine_ls_restrained_S_all 1.033
_refine_ls_R_factor_all 0.0342
_refine_ls_R_factor_gt 0.0266
_refine_ls_shift/su_max 0.002
_refine_ls_shift/su_mean 0.000
_refine_ls_structure_factor_coef Fsqd
_refine_ls_weighting_details
;
 w=1/[\s^2^(Fo^2^)+(0.0303P)^2^+1.1527P]
 where P=(Fo^2^+2Fc^2^)/3
;
_refine_ls_weighting_scheme calc
_refine_ls_wR_factor_gt 0.0647
_refine_ls_wR_factor_ref 0.0703
_reflns_Friedel_coverage 0.000
_reflns_number_gt 12316
_reflns_number_total 14172
_reflns_threshold_expression 'I > 2\s(I)'
_cod_data_source_file jo400502t_si_002.cif
_cod_data_source_block 12mz371_0m
_cod_database_code 4028255

loop_
_space_group_symop_operation_xyz
'x, y, z'
'-x, -y, -z'

loop_
_atom_site_label
_atom_site_type_symbol
_atom_site_fract_x
_atom_site_fract_y
_atom_site_fract_z
_atom_site_U_iso_or_equiv
_atom_site_adp_type
_atom_site_occupancy
_atom_site_calc_flag
_atom_site_refinement_flags
_atom_site_disorder_assembly
_atom_site_disorder_group
C1A C 0.57657(11) -0.30412(10) 0.29027(6) 0.0164(2) Uani 1 d D . .
C2A C 0.55873(11) -0.22234(10) 0.32776(6) 0.0168(2) Uani 1 d D A .
C3A C 0.38766(11) -0.10744(10) 0.21188(6) 0.01483(19) Uani 1 d D A .
C4A C 0.28969(11) -0.02219(10) 0.16084(6) 0.01456(19) Uani 1 d D . .
C5A C 0.03654(11) 0.15631(10) -0.01745(6) 0.01575(19) Uani 1 d D . .
H5A H 0.0253 0.1227 -0.0550 0.019 Uiso 1 calc RD . .
C6A C 0.12462(11) 0.09673(10) 0.04474(6) 0.01464(19) Uani 1 d D . .
C7A C 0.10847(11) 0.17997(10) 0.08582(6) 0.01369(18) Uani 1 d D . .
C8A C 0.01133(11) 0.28937(10) 0.04802(6) 0.01466(19) Uani 1 d D . .
H8A H -0.0198 0.3618 0.0625 0.018 Uiso 1 calc RD . .
C9A C -0.13300(10) 0.36826(10) -0.07022(6) 0.01372(18) Uani 1 d D . .
C10A C -0.16579(11) 0.34719(11) -0.13454(6) 0.0172(2) Uani 1 d D . .
H10A H -0.1215 0.2698 -0.1420 0.021 Uiso 1 calc RD . .
C11A C -0.26300(12) 0.43938(11) -0.18735(6) 0.0176(2) Uani 1 d D . .
H11A H -0.2853 0.4243 -0.2307 0.021 Uiso 1 calc RD . .
C12A C -0.32859(11) 0.55414(10) -0.17771(6) 0.01519(19) Uani 1 d D . .
C13A C -0.29741(11) 0.57483(10) -0.11335(6) 0.0168(2) Uani 1 d D . .
H13A H -0.3425 0.6519 -0.1056 0.020 Uiso 1 calc RD . .
C14A C -0.19976(11) 0.48209(11) -0.06034(6) 0.0169(2) Uani 1 d D . .
H14A H -0.1784 0.4968 -0.0166 0.020 Uiso 1 calc RD . .
C15A C -0.48557(13) 0.75802(11) -0.22620(7) 0.0235(2) Uani 1 d D . .
H15A H -0.4209 0.7973 -0.2229 0.035 Uiso 1 calc RD . .
H15B H -0.5305 0.7485 -0.1811 0.035 Uiso 1 calc RD . .
H15C H -0.5505 0.8099 -0.2690 0.035 Uiso 1 calc RD . .
C16A C 0.60740(13) -0.55197(11) 0.32503(8) 0.0237(2) Uani 1 d D . .
H16A H 0.5465 -0.5223 0.2796 0.028 Uiso 1 calc RD . .
H16B H 0.6692 -0.6358 0.3288 0.028 Uiso 1 calc RD . .
C17A C 0.52813(13) -0.56171(12) 0.39066(8) 0.0287(3) Uani 1 d D . .
H17A H 0.4749 -0.6135 0.3887 0.034 Uiso 1 calc RD . .
H17B H 0.4663 -0.4780 0.3872 0.034 Uiso 1 calc RD . .
C18A C 0.61255(17) -0.61719(15) 0.46467(9) 0.0381(3) Uani 1 d D . .
H18A H 0.6781 -0.6977 0.4672 0.057 Uiso 1 calc RD . .
H18B H 0.5562 -0.6282 0.5048 0.057 Uiso 1 calc RD . .
H18C H 0.6576 -0.5614 0.4696 0.057 Uiso 1 calc RD . .
C19A C 0.60317(14) -0.11584(13) 0.43236(7) 0.0208(3) Uani 0.877(2) d PD A 1
H19A H 0.5084 -0.0686 0.4161 0.025 Uiso 0.877(2) calc PRD A 1
H19B H 0.6159 -0.1332 0.4864 0.025 Uiso 0.877(2) calc PRD A 1
C20A C 0.68202(14) -0.03543(13) 0.39520(8) 0.0224(3) Uani 0.877(2) d PD A 1
H20A H 0.6657 -0.0128 0.3409 0.027 Uiso 0.877(2) calc PRD A 1
H20B H 0.7773 -0.0825 0.4096 0.027 Uiso 0.877(2) calc PRD A 1
C21A C 0.6428(3) 0.0824(2) 0.41764(10) 0.0284(4) Uani 0.877(2) d PD A 1
H21A H 0.6904 0.1357 0.3908 0.043 Uiso 0.877(2) calc PRD A 1
H21B H 0.6654 0.0601 0.4708 0.043 Uiso 0.877(2) calc PRD A 1
H21C H 0.5476 0.1268 0.4056 0.043 Uiso 0.877(2) calc PRD A 1
C19C C 0.6884(10) -0.1066(10) 0.4002(5) 0.0208(3) Uani 0.123(2) d PD A 2
H19E H 0.7761 -0.1293 0.4265 0.025 Uiso 0.123(2) calc PRD A 2
H19F H 0.6932 -0.0681 0.3470 0.025 Uiso 0.123(2) calc PRD A 2
C20C C 0.5889(10) -0.0138(9) 0.4281(6) 0.0224(3) Uani 0.123(2) d PD A 2
H20E H 0.5650 -0.0567 0.4762 0.027 Uiso 0.123(2) calc PRD A 2
H20F H 0.5080 0.0276 0.3930 0.027 Uiso 0.123(2) calc PRD A 2
C21C C 0.643(2) 0.0830(18) 0.4370(11) 0.0284(4) Uani 0.123(2) d PD A 2
H21H H 0.7254 0.0417 0.4702 0.043 Uiso 0.123(2) calc PRD A 2
H21I H 0.5787 0.1401 0.4578 0.043 Uiso 0.123(2) calc PRD A 2
H21J H 0.6612 0.1294 0.3887 0.043 Uiso 0.123(2) calc PRD A 2
N1A N -0.03314(9) 0.27470(8) -0.01530(5) 0.01352(16) Uani 1 d D . .
O1A O -0.41967(8) 0.63900(8) -0.23429(5) 0.01924(16) Uani 1 d D . .
S1A S 0.70141(3) -0.44952(3) 0.315734(19) 0.02156(6) Uani 1 d D . .
S2A S 0.64623(4) -0.26102(3) 0.413599(18) 0.02593(7) Uani 1 d D . .
S3A S 0.47647(3) -0.25563(3) 0.206615(16) 0.01771(6) Uani 1 d D . .
S4A S 0.43956(3) -0.07436(3) 0.288118(16) 0.01825(6) Uani 1 d D . .
S5A S 0.24257(3) -0.05141(3) 0.081663(16) 0.01921(6) Uani 1 d D . .
S6A S 0.20646(3) 0.12588(3) 0.169456(15) 0.01670(5) Uani 1 d D . .
C1B C 0.99339(11) 0.18635(10) 0.32450(6) 0.01537(19) Uani 1 d D . .
C2B C 1.07447(11) 0.25278(10) 0.31224(6) 0.01545(19) Uani 1 d D . .
C3B C 0.88900(11) 0.36684(10) 0.20398(6) 0.01430(19) Uani 1 d D . .
C4B C 0.79809(11) 0.45868(10) 0.15193(6) 0.01446(19) Uani 1 d D . .
C5B C 0.46743(11) 0.66390(10) 0.02345(6) 0.01588(19) Uani 1 d D . .
H5B H 0.3938 0.6387 0.0207 0.019 Uiso 1 calc RD . .
C6B C 0.58436(11) 0.59454(10) 0.06647(6) 0.01474(19) Uani 1 d D . .
C7B C 0.66668(11) 0.66689(10) 0.05443(6) 0.01433(19) Uani 1 d D . .
C8B C 0.59891(11) 0.77975(10) 0.00383(6) 0.01509(19) Uani 1 d D . .
H8B H 0.6300 0.8468 -0.0147 0.018 Uiso 1 calc RD . .
C9B C 0.37498(10) 0.87657(10) -0.06697(6) 0.01385(18) Uani 1 d D . .
C10B C 0.25785(11) 0.86110(10) -0.08454(7) 0.0182(2) Uani 1 d D . .
H10B H 0.2461 0.7841 -0.0622 0.022 Uiso 1 calc RD . .
C11B C 0.15912(11) 0.95702(10) -0.13423(7) 0.0179(2) Uani 1 d D . .
H11B H 0.0801 0.9454 -0.1458 0.022 Uiso 1 calc RD . .
C12B C 0.17439(11) 1.07055(10) -0.16752(6) 0.01541(19) Uani 1 d D . .
C13B C 0.29046(12) 1.08683(11) -0.15046(7) 0.0208(2) Uani 1 d D . .
H13B H 0.3020 1.1638 -0.1731 0.025 Uiso 1 calc RD . .
C14B C 0.38996(12) 0.99027(11) -0.10020(7) 0.0202(2) Uani 1 d D . .
H14B H 0.4688 1.0022 -0.0885 0.024 Uiso 1 calc RD . .
C15B C 0.08740(13) 1.27228(12) -0.25604(7) 0.0248(2) Uani 1 d D . .
H15D H 0.1599 1.2531 -0.2866 0.037 Uiso 1 calc RD . .
H15E H 0.1088 1.3124 -0.2226 0.037 Uiso 1 calc RD . .
H15F H 0.0062 1.3281 -0.2878 0.037 Uiso 1 calc RD . .
C16B C 1.12304(12) -0.06791(11) 0.40063(6) 0.0193(2) Uani 1 d D . .
H16C H 1.2068 -0.0513 0.3954 0.023 Uiso 1 calc RD . .
H16D H 1.1345 -0.1357 0.4475 0.023 Uiso 1 calc RD . .
C17B C 1.09722(13) -0.11128(11) 0.33708(7) 0.0223(2) Uani 1 d D . .
H17C H 1.1022 -0.0509 0.2898 0.027 Uiso 1 calc RD . .
H17D H 1.0071 -0.1148 0.3370 0.027 Uiso 1 calc RD . .
C18B C 1.19707(14) -0.23882(12) 0.34320(8) 0.0263(3) Uani 1 d D . .
H18D H 1.1858 -0.2590 0.2982 0.039 Uiso 1 calc RD . .
H18E H 1.1829 -0.3011 0.3859 0.039 Uiso 1 calc RD . .
H18F H 1.2866 -0.2382 0.3494 0.039 Uiso 1 calc RD . .
C19B C 1.18707(13) 0.36954(12) 0.38307(7) 0.0228(2) Uani 1 d D . .
H19C H 1.2552 0.3593 0.4211 0.027 Uiso 1 calc RD . .
H19D H 1.1991 0.4265 0.3361 0.027 Uiso 1 calc RD . .
C20B C 1.05164(13) 0.42902(12) 0.40572(7) 0.0244(2) Uani 1 d D . .
H20C H 1.0473 0.5085 0.4122 0.029 Uiso 1 calc RD . .
H20D H 0.9842 0.4483 0.3649 0.029 Uiso 1 calc RD . .
C21B C 1.01630(14) 0.35104(14) 0.47602(8) 0.0293(3) Uani 1 d D . .
H21D H 0.9273 0.3957 0.4857 0.044 Uiso 1 calc RD . .
H21E H 1.0797 0.3347 0.5175 0.044 Uiso 1 calc RD . .
H21F H 1.0191 0.2723 0.4702 0.044 Uiso 1 calc RD . .
N1B N 0.47620(9) 0.77782(8) -0.01536(5) 0.01420(17) Uani 1 d D . .
O1B O 0.06889(8) 1.16043(8) -0.21390(5) 0.02003(17) Uani 1 d D . .
S1B S 0.99318(3) 0.07046(3) 0.406438(15) 0.01879(6) Uani 1 d D . .
S2B S 1.21378(3) 0.21917(3) 0.370993(17) 0.02049(6) Uani 1 d D . .
S3B S 0.86946(3) 0.22570(3) 0.252901(15) 0.01632(5) Uani 1 d D . .
S4B S 1.04336(3) 0.37289(3) 0.227197(15) 0.01565(5) Uani 1 d D . .
S5B S 0.64926(3) 0.44367(3) 0.126627(16) 0.02010(6) Uani 1 d D . .
S6B S 0.82471(3) 0.59691(3) 0.101992(15) 0.01635(5) Uani 1 d D . .

loop_
_atom_site_aniso_label
_atom_site_aniso_U_11
_atom_site_aniso_U_22
_atom_site_aniso_U_33
_atom_site_aniso_U_23
_atom_site_aniso_U_13
_atom_site_aniso_U_12
C1A 0.0132(5) 0.0150(5) 0.0203(5) -0.0052(4) -0.0006(4) -0.0041(4)
C2A 0.0158(5) 0.0148(5) 0.0185(5) -0.0041(4) -0.0020(4) -0.0047(4)
C3A 0.0161(5) 0.0145(5) 0.0150(5) -0.0059(4) 0.0004(4) -0.0056(4)
C4A 0.0164(5) 0.0150(5) 0.0139(5) -0.0061(4) 0.0020(4) -0.0063(4)
C5A 0.0168(5) 0.0161(5) 0.0157(5) -0.0074(4) 0.0013(4) -0.0053(4)
C6A 0.0158(5) 0.0146(5) 0.0151(5) -0.0065(4) 0.0019(4) -0.0056(4)
C7A 0.0148(5) 0.0154(5) 0.0123(4) -0.0050(4) 0.0011(4) -0.0067(4)
C8A 0.0176(5) 0.0155(5) 0.0127(4) -0.0058(4) 0.0011(4) -0.0068(4)
C9A 0.0141(5) 0.0156(5) 0.0120(4) -0.0035(4) 0.0012(3) -0.0066(4)
C10A 0.0201(5) 0.0176(5) 0.0160(5) -0.0071(4) -0.0001(4) -0.0076(4)
C11A 0.0206(5) 0.0192(5) 0.0149(5) -0.0063(4) -0.0016(4) -0.0085(4)
C12A 0.0151(5) 0.0174(5) 0.0136(5) -0.0028(4) 0.0007(4) -0.0082(4)
C13A 0.0171(5) 0.0169(5) 0.0165(5) -0.0061(4) 0.0005(4) -0.0052(4)
C14A 0.0176(5) 0.0191(5) 0.0147(5) -0.0080(4) 0.0007(4) -0.0050(4)
C15A 0.0259(6) 0.0152(5) 0.0259(6) -0.0020(4) -0.0062(5) -0.0066(4)
C16A 0.0224(6) 0.0167(5) 0.0335(7) -0.0115(5) -0.0017(5) -0.0056(4)
C17A 0.0211(6) 0.0208(6) 0.0420(8) -0.0074(5) 0.0040(5) -0.0067(5)
C18A 0.0427(9) 0.0310(7) 0.0338(8) -0.0042(6) 0.0040(6) -0.0096(6)
C19A 0.0250(7) 0.0220(6) 0.0167(6) -0.0062(5) -0.0017(5) -0.0097(5)
C20A 0.0213(6) 0.0190(6) 0.0269(7) -0.0070(5) -0.0001(5) -0.0074(5)
C21A 0.0314(7) 0.0242(6) 0.0325(12) -0.0116(9) -0.0015(10) -0.0110(5)
C19C 0.0250(7) 0.0220(6) 0.0167(6) -0.0062(5) -0.0017(5) -0.0097(5)
C20C 0.0213(6) 0.0190(6) 0.0269(7) -0.0070(5) -0.0001(5) -0.0074(5)
C21C 0.0314(7) 0.0242(6) 0.0325(12) -0.0116(9) -0.0015(10) -0.0110(5)
N1A 0.0143(4) 0.0148(4) 0.0127(4) -0.0055(3) 0.0012(3) -0.0056(3)
O1A 0.0208(4) 0.0178(4) 0.0171(4) -0.0029(3) -0.0043(3) -0.0064(3)
S1A 0.01347(12) 0.01683(13) 0.03294(16) -0.00906(11) -0.00008(11) -0.00236(10)
S2A 0.03287(17) 0.01908(14) 0.02194(14) -0.00334(11) -0.01101(12) -0.00662(12)
S3A 0.01798(13) 0.01617(12) 0.02011(13) -0.00910(10) -0.00061(10) -0.00432(10)
S4A 0.02236(13) 0.01358(12) 0.01755(13) -0.00597(10) -0.00473(10) -0.00359(10)
S5A 0.02292(14) 0.01569(12) 0.01746(13) -0.00834(10) -0.00364(10) -0.00190(10)
S6A 0.02086(13) 0.01486(12) 0.01371(12) -0.00606(9) -0.00220(9) -0.00393(10)
C1B 0.0180(5) 0.0149(5) 0.0114(4) -0.0037(4) 0.0016(4) -0.0038(4)
C2B 0.0155(5) 0.0153(5) 0.0138(5) -0.0046(4) 0.0006(4) -0.0030(4)
C3B 0.0161(5) 0.0155(5) 0.0128(4) -0.0047(4) 0.0019(4) -0.0073(4)
C4B 0.0163(5) 0.0168(5) 0.0126(4) -0.0043(4) 0.0020(4) -0.0090(4)
C5B 0.0162(5) 0.0160(5) 0.0169(5) -0.0036(4) 0.0020(4) -0.0090(4)
C6B 0.0166(5) 0.0157(5) 0.0136(5) -0.0037(4) 0.0023(4) -0.0087(4)
C7B 0.0152(5) 0.0162(5) 0.0139(5) -0.0051(4) 0.0020(4) -0.0080(4)
C8B 0.0146(5) 0.0151(5) 0.0178(5) -0.0054(4) 0.0020(4) -0.0077(4)
C9B 0.0138(5) 0.0152(5) 0.0136(5) -0.0054(4) 0.0026(4) -0.0057(4)
C10B 0.0174(5) 0.0143(5) 0.0240(6) -0.0051(4) 0.0006(4) -0.0079(4)
C11B 0.0148(5) 0.0170(5) 0.0235(5) -0.0072(4) 0.0001(4) -0.0066(4)
C12B 0.0146(5) 0.0157(5) 0.0157(5) -0.0054(4) 0.0017(4) -0.0045(4)
C13B 0.0195(5) 0.0177(5) 0.0239(6) -0.0001(4) -0.0010(4) -0.0103(4)
C14B 0.0170(5) 0.0196(5) 0.0233(6) -0.0006(4) -0.0013(4) -0.0108(4)
C15B 0.0239(6) 0.0190(5) 0.0271(6) 0.0006(5) -0.0036(5) -0.0087(5)
C16B 0.0213(5) 0.0166(5) 0.0172(5) -0.0040(4) -0.0003(4) -0.0041(4)
C17B 0.0239(6) 0.0210(5) 0.0220(6) -0.0091(4) 0.0018(4) -0.0056(4)
C18B 0.0273(6) 0.0209(6) 0.0339(7) -0.0125(5) 0.0074(5) -0.0092(5)
C19B 0.0232(6) 0.0252(6) 0.0219(6) -0.0059(5) -0.0031(4) -0.0120(5)
C20B 0.0255(6) 0.0225(6) 0.0241(6) -0.0100(5) -0.0048(5) -0.0045(5)
C21B 0.0266(6) 0.0382(7) 0.0280(7) -0.0171(6) 0.0052(5) -0.0114(6)
N1B 0.0136(4) 0.0143(4) 0.0154(4) -0.0033(3) 0.0013(3) -0.0068(3)
O1B 0.0164(4) 0.0156(4) 0.0247(4) -0.0018(3) -0.0023(3) -0.0053(3)
S1B 0.02330(14) 0.01632(12) 0.01362(12) -0.00272(10) 0.00462(10) -0.00486(10)
S2B 0.01531(12) 0.02079(13) 0.02117(14) -0.00543(11) -0.00366(10) -0.00197(10)
S3B 0.01876(12) 0.01608(12) 0.01490(12) -0.00341(9) 0.00027(9) -0.00834(10)
S4B 0.01501(12) 0.01620(12) 0.01526(12) -0.00313(9) 0.00091(9) -0.00647(9)
S5B 0.02133(13) 0.01870(13) 0.01894(13) 0.00270(10) -0.00484(10) -0.01277(11)
S6B 0.01614(12) 0.01738(12) 0.01593(12) -0.00183(10) -0.00167(9) -0.00930(10)

loop_
_atom_type_symbol
_atom_type_description
_atom_type_scat_dispersion_real
_atom_type_scat_dispersion_imag
_atom_type_scat_source
C C 0.0033 0.0016 'International Tables Vol C Tables 4.2.6.8 and 6.1.1.4'
H H 0.0000 0.0000 'International Tables Vol C Tables 4.2.6.8 and 6.1.1.4'
N N 0.0061 0.0033 'International Tables Vol C Tables 4.2.6.8 and 6.1.1.4'
O O 0.0106 0.0060 'International Tables Vol C Tables 4.2.6.8 and 6.1.1.4'
S S 0.1246 0.1234 'International Tables Vol C Tables 4.2.6.8 and 6.1.1.4'

loop_
_geom_angle_atom_site_label_1
_geom_angle_atom_site_label_2
_geom_angle_atom_site_label_3
_geom_angle
C2A C1A S1A 123.80(9)
C2A C1A S3A 117.69(9)
S1A C1A S3A 118.29(7)
C1A C2A S2A 122.28(9)
C1A C2A S4A 117.15(9)
S2A C2A S4A 120.55(7)
C4A C3A S3A 123.55(9)
C4A C3A S4A 121.34(8)
S3A C3A S4A 115.07(6)
C3A C4A S5A 121.76(8)
C3A C4A S6A 120.83(8)
S5A C4A S6A 117.39(6)
C6A C5A N1A 107.27(9)
C6A C5A H5A 126.4
N1A C5A H5A 126.4
C5A C6A C7A 107.95(10)
C5A C6A S5A 134.79(9)
C7A C6A S5A 117.25(8)
C8A C7A C6A 108.00(9)
C8A C7A S6A 134.51(8)
C6A C7A S6A 117.47(8)
C7A C8A N1A 107.34(9)
C7A C8A H8A 126.3
N1A C8A H8A 126.3
C14A C9A C10A 118.96(10)
C14A C9A N1A 120.26(10)
C10A C9A N1A 120.78(10)
C11A C10A C9A 119.91(10)
C11A C10A H10A 120.0
C9A C10A H10A 120.0
C10A C11A C12A 120.98(10)
C10A C11A H11A 119.5
C12A C11A H11A 119.5
O1A C12A C13A 124.93(10)
O1A C12A C11A 115.82(10)
C13A C12A C11A 119.25(10)
C12A C13A C14A 119.69(10)
C12A C13A H13A 120.2
C14A C13A H13A 120.2
C9A C14A C13A 121.20(10)
C9A C14A H14A 119.4
C13A C14A H14A 119.4
O1A C15A H15A 109.5
O1A C15A H15B 109.5
H15A C15A H15B 109.5
O1A C15A H15C 109.5
H15A C15A H15C 109.5
H15B C15A H15C 109.5
C17A C16A S1A 114.79(9)
C17A C16A H16A 108.6
S1A C16A H16A 108.6
C17A C16A H16B 108.6
S1A C16A H16B 108.6
H16A C16A H16B 107.5
C16A C17A C18A 113.57(12)
C16A C17A H17A 108.9
C18A C17A H17A 108.9
C16A C17A H17B 108.9
C18A C17A H17B 108.9
H17A C17A H17B 107.7
C17A C18A H18A 109.5
C17A C18A H18B 109.5
H18A C18A H18B 109.5
C17A C18A H18C 109.5
H18A C18A H18C 109.5
H18B C18A H18C 109.5
C20A C19A S2A 114.58(10)
C20A C19A H19A 108.6
S2A C19A H19A 108.6
C20A C19A H19B 108.6
S2A C19A H19B 108.6
H19A C19A H19B 107.6
C19A C20A C21A 110.46(14)
C19A C20A H20A 109.6
C21A C20A H20A 109.6
C19A C20A H20B 109.6
C21A C20A H20B 109.6
H20A C20A H20B 108.1
C20A C21A H21A 109.5
C20A C21A H21B 109.5
H21A C21A H21B 109.5
C20A C21A H21C 109.5
H21A C21A H21C 109.5
H21B C21A H21C 109.5
C20C C19C S2A 113.1(7)
C20C C19C H19E 109.0
S2A C19C H19E 109.0
C20C C19C H19F 109.0
S2A C19C H19F 109.0
H19E C19C H19F 107.8
C19C C20C C21C 110.8(11)
C19C C20C H20E 109.5
C21C C20C H20E 109.5
C19C C20C H20F 109.5
C21C C20C H20F 109.5
H20E C20C H20F 108.1
C20C C21C H21H 109.5
C20C C21C H21I 109.5
H21H C21C H21I 109.5
C20C C21C H21J 109.5
H21H C21C H21J 109.5
H21I C21C H21J 109.5
C8A N1A C5A 109.43(9)
C8A N1A C9A 124.92(9)
C5A N1A C9A 125.63(9)
C12A O1A C15A 116.64(9)
C1A S1A C16A 101.76(6)
C2A S2A C19A 104.06(6)
C2A S2A C19C 100.1(3)
C3A S3A C1A 94.82(5)
C2A S4A C3A 95.15(5)
C6A S5A C4A 93.94(5)
C7A S6A C4A 93.94(5)
C2B C1B S1B 126.59(9)
C2B C1B S3B 116.63(8)
S1B C1B S3B 116.68(6)
C1B C2B S2B 124.24(9)
C1B C2B S4B 116.90(8)
S2B C2B S4B 118.64(6)
C4B C3B S3B 123.66(8)
C4B C3B S4B 123.19(8)
S3B C3B S4B 113.09(6)
C3B C4B S5B 121.32(8)
C3B C4B S6B 121.97(8)
S5B C4B S6B 116.63(6)
C6B C5B N1B 107.33(9)
C6B C5B H5B 126.3
N1B C5B H5B 126.3
C5B C6B C7B 108.16(10)
C5B C6B S5B 134.42(9)
C7B C6B S5B 117.38(8)
C8B C7B C6B 107.94(10)
C8B C7B S6B 135.04(9)
C6B C7B S6B 116.99(8)
C7B C8B N1B 107.24(9)
C7B C8B H8B 126.4
N1B C8B H8B 126.4
C14B C9B C10B 118.83(10)
C14B C9B N1B 120.83(10)
C10B C9B N1B 120.33(10)
C11B C10B C9B 120.46(10)
C11B C10B H10B 119.8
C9B C10B H10B 119.8
C10B C11B C12B 120.62(10)
C10B C11B H11B 119.7
C12B C11B H11B 119.7
O1B C12B C13B 124.77(10)
O1B C12B C11B 115.84(10)
C13B C12B C11B 119.36(10)
C12B C13B C14B 120.07(10)
C12B C13B H13B 120.0
C14B C13B H13B 120.0
C9B C14B C13B 120.65(10)
C9B C14B H14B 119.7
C13B C14B H14B 119.7
O1B C15B H15D 109.5
O1B C15B H15E 109.5
H15D C15B H15E 109.5
O1B C15B H15F 109.5
H15D C15B H15F 109.5
H15E C15B H15F 109.5
C17B C16B S1B 114.31(8)
C17B C16B H16C 108.7
S1B C16B H16C 108.7
C17B C16B H16D 108.7
S1B C16B H16D 108.7
H16C C16B H16D 107.6
C16B C17B C18B 111.46(11)
C16B C17B H17C 109.3
C18B C17B H17C 109.3
C16B C17B H17D 109.3
C18B C17B H17D 109.3
H17C C17B H17D 108.0
C17B C18B H18D 109.5
C17B C18B H18E 109.5
H18D C18B H18E 109.5
C17B C18B H18F 109.5
H18D C18B H18F 109.5
H18E C18B H18F 109.5
C20B C19B S2B 114.36(9)
C20B C19B H19C 108.7
S2B C19B H19C 108.7
C20B C19B H19D 108.7
S2B C19B H19D 108.7
H19C C19B H19D 107.6
C21B C20B C19B 115.15(11)
C21B C20B H20C 108.5
C19B C20B H20C 108.5
C21B C20B H20D 108.5
C19B C20B H20D 108.5
H20C C20B H20D 107.5
C20B C21B H21D 109.5
C20B C21B H21E 109.5
H21D C21B H21E 109.5
C20B C21B H21F 109.5
H21D C21B H21F 109.5
H21E C21B H21F 109.5
C5B N1B C8B 109.32(9)
C5B N1B C9B 124.98(9)
C8B N1B C9B 125.69(9)
C12B O1B C15B 117.11(9)
C1B S1B C16B 104.19(5)
C2B S2B C19B 101.39(5)
C3B S3B C1B 94.53(5)
C3B S4B C2B 94.41(5)
C6B S5B C4B 94.30(5)
C7B S6B C4B 94.13(5)

loop_
_geom_bond_atom_site_label_1
_geom_bond_atom_site_label_2
_geom_bond_distance
C1A C2A 1.3493(16)
C1A S1A 1.7468(11)
C1A S3A 1.7638(12)
C2A S2A 1.7528(12)
C2A S4A 1.7572(11)
C3A C4A 1.3479(15)
C3A S3A 1.7575(11)
C3A S4A 1.7636(11)
C4A S5A 1.7683(11)
C4A S6A 1.7689(11)
C5A C6A 1.3723(15)
C5A N1A 1.3878(14)
C5A H5A 0.9500
C6A C7A 1.4179(15)
C6A S5A 1.7472(11)
C7A C8A 1.3711(15)
C7A S6A 1.7437(11)
C8A N1A 1.3863(13)
C8A H8A 0.9500
C9A C14A 1.3908(15)
C9A C10A 1.3985(15)
C9A N1A 1.4259(14)
C10A C11A 1.3861(16)
C10A H10A 0.9500
C11A C12A 1.3962(16)
C11A H11A 0.9500
C12A O1A 1.3656(13)
C12A C13A 1.3912(15)
C13A C14A 1.3926(16)
C13A H13A 0.9500
C14A H14A 0.9500
C15A O1A 1.4290(15)
C15A H15A 0.9800
C15A H15B 0.9800
C15A H15C 0.9800
C16A C17A 1.510(2)
C16A S1A 1.8186(13)
C16A H16A 0.9900
C16A H16B 0.9900
C17A C18A 1.524(2)
C17A H17A 0.9900
C17A H17B 0.9900
C18A H18A 0.9800
C18A H18B 0.9800
C18A H18C 0.9800
C19A C20A 1.518(2)
C19A S2A 1.8019(14)
C19A H19A 0.9900
C19A H19B 0.9900
C20A C21A 1.532(3)
C20A H20A 0.9900
C20A H20B 0.9900
C21A H21A 0.9800
C21A H21B 0.9800
C21A H21C 0.9800
C19C C20C 1.495(12)
C19C S2A 2.009(10)
C19C H19E 0.9900
C19C H19F 0.9900
C20C C21C 1.527(15)
C20C H20E 0.9900
C20C H20F 0.9900
C21C H21H 0.9800
C21C H21I 0.9800
C21C H21J 0.9800
C1B C2B 1.3507(16)
C1B S1B 1.7588(11)
C1B S3B 1.7630(11)
C2B S2B 1.7441(11)
C2B S4B 1.7668(11)
C3B C4B 1.3449(15)
C3B S3B 1.7620(11)
C3B S4B 1.7626(11)
C4B S5B 1.7670(11)
C4B S6B 1.7722(11)
C5B C6B 1.3679(15)
C5B N1B 1.3875(14)
C5B H5B 0.9500
C6B C7B 1.4170(14)
C6B S5B 1.7410(11)
C7B C8B 1.3710(15)
C7B S6B 1.7491(11)
C8B N1B 1.3902(14)
C8B H8B 0.9500
C9B C14B 1.3925(15)
C9B C10B 1.3993(15)
C9B N1B 1.4247(14)
C10B C11B 1.3823(16)
C10B H10B 0.9500
C11B C12B 1.3922(15)
C11B H11B 0.9500
C12B O1B 1.3692(13)
C12B C13B 1.3906(16)
C13B C14B 1.3941(16)
C13B H13B 0.9500
C14B H14B 0.9500
C15B O1B 1.4276(14)
C15B H15D 0.9800
C15B H15E 0.9800
C15B H15F 0.9800
C16B C17B 1.5205(17)
C16B S1B 1.8198(12)
C16B H16C 0.9900
C16B H16D 0.9900
C17B C18B 1.5267(17)
C17B H17C 0.9900
C17B H17D 0.9900
C18B H18D 0.9800
C18B H18E 0.9800
C18B H18F 0.9800
C19B C20B 1.5227(19)
C19B S2B 1.8258(13)
C19B H19C 0.9900
C19B H19D 0.9900
C20B C21B 1.519(2)
C20B H20C 0.9900
C20B H20D 0.9900
C21B H21D 0.9800
C21B H21E 0.9800
C21B H21F 0.9800

loop_
_geom_hbond_atom_site_label_D
_geom_hbond_atom_site_label_H
_geom_hbond_atom_site_label_A
_geom_hbond_distance_DH
_geom_hbond_distance_HA
_geom_hbond_distance_DA
_geom_hbond_angle_DHA
_geom_hbond_site_symmetry_A
C15A H15B S5B 0.98 2.94 3.5690(13) 122.9 2_565
C16A H16A O1A 0.99 2.58 3.2905(15) 128.4 2
C16A H16A S3A 0.99 2.93 3.4238(13) 111.9 .
C16A H16B S3B 0.99 2.93 3.7666(13) 143.4 1_545
C15B H15E S6B 0.98 3.02 3.9887(14) 171.7 2_675

loop_
_geom_torsion_atom_site_label_1
_geom_torsion_atom_site_label_2
_geom_torsion_atom_site_label_3
_geom_torsion_atom_site_label_4
_geom_torsion
S1A C1A C2A S2A -8.54(15)
S3A C1A C2A S2A 176.99(6)
S1A C1A C2A S4A 173.14(7)
S3A C1A C2A S4A -1.34(13)
S3A C3A C4A S5A -1.08(15)
S4A C3A C4A S5A 176.63(6)
S3A C3A C4A S6A -179.11(6)
S4A C3A C4A S6A -1.40(14)
N1A C5A C6A C7A 0.12(12)
N1A C5A C6A S5A 178.97(9)
C5A C6A C7A C8A -0.31(13)
S5A C6A C7A C8A -179.39(8)
C5A C6A C7A S6A 178.41(8)
S5A C6A C7A S6A -0.67(12)
C6A C7A C8A N1A 0.37(12)
S6A C7A C8A N1A -178.03(9)
C14A C9A C10A C11A 0.36(17)
N1A C9A C10A C11A -179.89(10)
C9A C10A C11A C12A 0.51(17)
C10A C11A C12A O1A 178.14(10)
C10A C11A C12A C13A -1.33(17)
O1A C12A C13A C14A -178.13(10)
C11A C12A C13A C14A 1.29(16)
C10A C9A C14A C13A -0.39(17)
N1A C9A C14A C13A 179.86(10)
C12A C13A C14A C9A -0.44(17)
S1A C16A C17A C18A -63.27(14)
S2A C19A C20A C21A -177.20(12)
S2A C19C C20C C21C 163.9(10)
C7A C8A N1A C5A -0.30(12)
C7A C8A N1A C9A -179.00(9)
C6A C5A N1A C8A 0.10(12)
C6A C5A N1A C9A 178.80(10)
C14A C9A N1A C8A -4.15(16)
C10A C9A N1A C8A 176.10(10)
C14A C9A N1A C5A 177.36(10)
C10A C9A N1A C5A -2.39(16)
C13A C12A O1A C15A 0.89(16)
C11A C12A O1A C15A -178.55(10)
C2A C1A S1A C16A 123.39(11)
S3A C1A S1A C16A -62.16(8)
C17A C16A S1A C1A -70.50(10)
C1A C2A S2A C19A 172.20(10)
S4A C2A S2A C19A -9.53(9)
C1A C2A S2A C19C 138.0(3)
S4A C2A S2A C19C -43.8(3)
C20A C19A S2A C2A -82.20(11)
C20A C19A S2A C19C 5.0(5)
C4A C3A S3A C1A -179.11(10)
S4A C3A S3A C1A 3.04(7)
C2A C1A S3A C3A -1.05(10)
S1A C1A S3A C3A -175.84(7)
C1A C2A S4A C3A 2.96(10)
S2A C2A S4A C3A -175.40(7)
C4A C3A S4A C2A 178.50(10)
S3A C3A S4A C2A -3.60(7)
C5A C6A S5A C4A -178.85(12)
C7A C6A S5A C4A -0.08(9)
C3A C4A S5A C6A -177.29(10)
S6A C4A S5A C6A 0.81(7)
C8A C7A S6A C4A 179.31(12)
C6A C7A S6A C4A 1.03(9)
C3A C4A S6A C7A 177.03(10)
S5A C4A S6A C7A -1.09(7)
S1B C1B C2B S2B 10.87(15)
S3B C1B C2B S2B -172.88(6)
S1B C1B C2B S4B -174.68(6)
S3B C1B C2B S4B 1.57(12)
S3B C3B C4B S5B -1.17(14)
S4B C3B C4B S5B 175.84(6)
S3B C3B C4B S6B -177.80(6)
S4B C3B C4B S6B -0.79(14)
N1B C5B C6B C7B 0.32(13)
N1B C5B C6B S5B -177.33(9)
C5B C6B C7B C8B -0.22(13)
S5B C6B C7B C8B 177.89(8)
C5B C6B C7B S6B -178.56(8)
S5B C6B C7B S6B -0.45(12)
C6B C7B C8B N1B 0.03(12)
S6B C7B C8B N1B 177.94(9)
C14B C9B C10B C11B 0.24(17)
N1B C9B C10B C11B 179.57(10)
C9B C10B C11B C12B -0.10(18)
C10B C11B C12B O1B -177.86(11)
C10B C11B C12B C13B 0.14(18)
O1B C12B C13B C14B 177.50(11)
C11B C12B C13B C14B -0.31(18)
C10B C9B C14B C13B -0.41(18)
N1B C9B C14B C13B -179.74(11)
C12B C13B C14B C9B 0.45(19)
S1B C16B C17B C18B -170.14(9)
S2B C19B C20B C21B 56.71(13)
C6B C5B N1B C8B -0.31(12)
C6B C5B N1B C9B 179.40(10)
C7B C8B N1B C5B 0.17(12)
C7B C8B N1B C9B -179.53(10)
C14B C9B N1B C5B 176.33(11)
C10B C9B N1B C5B -2.99(16)
C14B C9B N1B C8B -4.01(17)
C10B C9B N1B C8B 176.67(11)
C13B C12B O1B C15B 9.92(17)
C11B C12B O1B C15B -172.20(11)
C2B C1B S1B C16B -82.50(11)
S3B C1B S1B C16B 101.25(7)
C17B C16B S1B C1B -63.81(10)
C1B C2B S2B C19B -129.21(10)
S4B C2B S2B C19B 56.43(8)
C20B C19B S2B C2B 51.15(10)
C4B C3B S3B C1B -162.07(10)
S4B C3B S3B C1B 20.64(7)
C2B C1B S3B C3B -13.50(10)
S1B C1B S3B C3B 163.13(7)
C4B C3B S4B C2B 162.74(10)
S3B C3B S4B C2B -19.96(7)
C1B C2B S4B C3B 11.24(10)
S2B C2B S4B C3B -173.99(7)
C5B C6B S5B C4B -177.82(12)
C7B C6B S5B C4B 4.70(9)
C3B C4B S5B C6B 175.68(10)
S6B C4B S5B C6B -7.52(7)
C8B C7B S6B C4B 178.19(12)
C6B C7B S6B C4B -4.05(9)
C3B C4B S6B C7B -175.90(10)
S5B C4B S6B C7B 7.32(7)
